data_7105609
loop_
_publ_author_name
'Drab, David M.'
'Shamshina, Julia L.'
'Smiglak, Marcin'
'Hines, C. Corey'
'Cordes, David B.'
'Rogers, Robin D.'

_publ_section_title
;
 A general design platform for ionic liquid ions based on bridged
 multi-heterocycles with flexible symmetry and charge
;
_journal_issue 20
_journal_name_full 'Chemical Communications'
_journal_page_first 3544
_journal_paper_doi 10.1039/c002861d
_journal_volume 46
_journal_year 2010
_chemical_formula_sum 'C8 H10 N10'
_chemical_formula_weight 246.26
_chemical_name_systematic
;
?
;
_space_group_IT_number 14
_symmetry_cell_setting monoclinic
_symmetry_space_group_name_Hall '-P 2ybc'
_symmetry_space_group_name_H-M 'P 1 21/c 1'
_atom_sites_solution_hydrogens geom
_atom_sites_solution_primary direct
_atom_sites_solution_secondary difmap
_audit_creation_method SHELXL-97
_cell_angle_alpha 90.00
_cell_angle_beta 104.739(2)
_cell_angle_gamma 90.00
_cell_formula_units_Z 4
_cell_length_a 6.1144(9)
_cell_length_b 25.233(4)
_cell_length_c 7.1186(11)
_cell_measurement_reflns_used 4080
_cell_measurement_temperature 173(2)
_cell_measurement_theta_max 23.22
_cell_measurement_theta_min 2.42
_cell_volume 1062.2(3)
_computing_cell_refinement 'Bruker SMART'
_computing_data_collection 'Bruker SMART'
_computing_data_reduction 'Bruker SAINT'
_computing_molecular_graphics 'Bruker SHELXTL'
_computing_publication_material 'Bruker SHELXTL'
_computing_structure_refinement 'SHELXL-97 (Sheldrick, 1997)'
_computing_structure_solution 'SHELXS-97 (Sheldrick, 1990)'
_diffrn_ambient_temperature 173(2)
_diffrn_measured_fraction_theta_full 0.998
_diffrn_measured_fraction_theta_max 0.998
_diffrn_measurement_device_type 'CCD area detector'
_diffrn_measurement_method 'phi and omega scans'
_diffrn_radiation_monochromator graphite
_diffrn_radiation_source 'fine-focus sealed tube'
_diffrn_radiation_type MoK\a
_diffrn_radiation_wavelength 0.71073
_diffrn_reflns_av_R_equivalents 0.0212
_diffrn_reflns_av_sigmaI/netI 0.0179
_diffrn_reflns_limit_h_max 6
_diffrn_reflns_limit_h_min -6
_diffrn_reflns_limit_k_max 28
_diffrn_reflns_limit_k_min -26
_diffrn_reflns_limit_l_max 4
_diffrn_reflns_limit_l_min -7
_diffrn_reflns_number 4766
_diffrn_reflns_theta_full 23.22
_diffrn_reflns_theta_max 23.22
_diffrn_reflns_theta_min 3.07
_exptl_absorpt_coefficient_mu 0.111
_exptl_absorpt_correction_T_max 0.9912
_exptl_absorpt_correction_T_min 0.9265
_exptl_absorpt_correction_type multi-scan
_exptl_absorpt_process_details '(SADABS; Sheldrick, 2002)'
_exptl_crystal_colour colorless
_exptl_crystal_density_diffrn 1.540
_exptl_crystal_density_method 'not measured'
_exptl_crystal_description fragment
_exptl_crystal_F_000 512
_exptl_crystal_size_max 0.70
_exptl_crystal_size_mid 0.50
_exptl_crystal_size_min 0.08
_refine_diff_density_max 0.164
_refine_diff_density_min -0.234
_refine_diff_density_rms 0.042
_refine_ls_extinction_method none
_refine_ls_goodness_of_fit_ref 1.085
_refine_ls_hydrogen_treatment mixed
_refine_ls_matrix_type full
_refine_ls_number_parameters 167
_refine_ls_number_reflns 1509
_refine_ls_number_restraints 0
_refine_ls_restrained_S_all 1.085
_refine_ls_R_factor_all 0.0342
_refine_ls_R_factor_gt 0.0330
_refine_ls_shift/su_max 0.000
_refine_ls_shift/su_mean 0.000
_refine_ls_structure_factor_coef Fsqd
_refine_ls_weighting_details 'calc w=1/[\s^2^(Fo^2^)+(0.0421P)^2^+0.4401P] where P=(Fo^2^+2Fc^2^)/3'
_refine_ls_weighting_scheme calc
_refine_ls_wR_factor_gt 0.0832
_refine_ls_wR_factor_ref 0.0842
_reflns_number_gt 1449
_reflns_number_total 1509
_reflns_threshold_expression >2sigma(I)
_cod_data_source_file c002861d.txt
_cod_data_source_block 10
_cod_depositor_comments
;
The following automatic conversions were performed:
'_symmetry_cell_setting' value 'Monoclinic' changed to 'monoclinic'
according to '/home/saulius/struct/CIF-dictionaries/cif_core.dic'
dictionary named 'cif_core.dic' version 2.4.1 from 2010-06-29.

Automatic conversion script
Id: cif_fix_enum 1527 2010-12-29 10:47:43Z saulius 
;
_cod_original_sg_symbol_H-M P2(1)/c
_cod_database_code 7105609

loop_
_symmetry_equiv_pos_as_xyz
'x, y, z'
'-x, y+1/2, -z+1/2'
'-x, -y, -z'
'x, -y-1/2, z-1/2'

loop_
_atom_site_label
_atom_site_type_symbol
_atom_site_fract_x
_atom_site_fract_y
_atom_site_fract_z
_atom_site_U_iso_or_equiv
_atom_site_adp_type
_atom_site_occupancy
_atom_site_symmetry_multiplicity
_atom_site_calc_flag
_atom_site_refinement_flags
_atom_site_disorder_assembly
_atom_site_disorder_group
N1 N 0.5230(2) 0.33120(5) 0.07682(17) 0.0215(3) Uani 1 1 d . . .
N2B N 0.9350(2) 0.41074(5) -0.59639(19) 0.0267(3) Uani 1 1 d . . .
H H 1.001(3) 0.3776(9) -0.542(3) 0.050(6) Uiso 1 1 d . . .
N2A N 0.1082(2) 0.26749(5) 0.1092(2) 0.0305(4) Uani 1 1 d . . .
N3 N 0.6272(2) 0.39031(5) -0.10094(18) 0.0270(3) Uani 1 1 d . . .
N3B N 1.0188(2) 0.43840(5) -0.7241(2) 0.0314(4) Uani 1 1 d . . .
N3A N -0.0211(2) 0.22400(5) 0.0625(2) 0.0331(4) Uani 1 1 d . . .
N4B N 0.8955(2) 0.48081(5) -0.7655(2) 0.0313(4) Uani 1 1 d . . .
N4A N 0.1094(2) 0.18315(5) 0.0568(2) 0.0311(3) Uani 1 1 d . . .
N5A N 0.3274(2) 0.19829(5) 0.0989(2) 0.0281(3) Uani 1 1 d . . .
N5B N 0.7323(2) 0.48139(5) -0.66670(19) 0.0283(3) Uani 1 1 d . . .
C1A C 0.3190(2) 0.24998(6) 0.1299(2) 0.0219(4) Uani 1 1 d . . .
C1B C 0.7602(2) 0.43737(6) -0.5630(2) 0.0232(4) Uani 1 1 d . . .
C2 C 0.6757(2) 0.34299(6) -0.0200(2) 0.0243(4) Uani 1 1 d . . .
H2A H 0.7990 0.3212 -0.0296 0.029 Uiso 1 1 calc R . .
C4 C 0.4360(3) 0.40929(6) -0.0556(2) 0.0302(4) Uani 1 1 d . . .
H4A H 0.3632 0.4422 -0.0956 0.036 Uiso 1 1 calc R . .
C5 C 0.3715(3) 0.37240(6) 0.0562(2) 0.0268(4) Uani 1 1 d . . .
H5A H 0.2451 0.3745 0.1106 0.032 Uiso 1 1 calc R . .
C6 C 0.5274(3) 0.28309(6) 0.1949(2) 0.0259(4) Uani 1 1 d . . .
H6A H 0.5450 0.2935 0.3320 0.031 Uiso 1 1 calc R . .
H6B H 0.6606 0.2615 0.1888 0.031 Uiso 1 1 calc R . .
C7 C 0.7557(3) 0.41674(7) -0.2224(2) 0.0368(4) Uani 1 1 d . . .
H7A H 0.8990 0.3974 -0.2129 0.044 Uiso 1 1 calc R . .
H7B H 0.7936 0.4533 -0.1744 0.044 Uiso 1 1 calc R . .
C8 C 0.6207(3) 0.41860(6) -0.4328(2) 0.0276(4) Uani 1 1 d . . .
H8A H 0.5617 0.3828 -0.4739 0.033 Uiso 1 1 calc R . .
H8B H 0.4898 0.4426 -0.4449 0.033 Uiso 1 1 calc R . .

loop_
_atom_site_aniso_label
_atom_site_aniso_U_11
_atom_site_aniso_U_22
_atom_site_aniso_U_33
_atom_site_aniso_U_23
_atom_site_aniso_U_13
_atom_site_aniso_U_12
N1 0.0206(6) 0.0214(7) 0.0222(7) 0.0003(5) 0.0048(5) -0.0025(5)
N2B 0.0280(7) 0.0235(7) 0.0300(7) 0.0016(6) 0.0098(6) 0.0033(6)
N2A 0.0231(7) 0.0273(7) 0.0401(9) -0.0024(6) 0.0058(6) -0.0003(6)
N3 0.0254(7) 0.0278(7) 0.0267(7) 0.0025(6) 0.0047(6) -0.0073(6)
N3B 0.0320(8) 0.0329(8) 0.0317(8) 0.0000(6) 0.0127(6) -0.0001(6)
N3A 0.0237(7) 0.0341(8) 0.0404(9) -0.0025(6) 0.0062(6) -0.0044(6)
N4B 0.0353(8) 0.0286(8) 0.0315(8) 0.0022(6) 0.0109(6) -0.0021(6)
N4A 0.0284(8) 0.0270(7) 0.0361(8) -0.0001(6) 0.0051(6) -0.0055(6)
N5A 0.0257(7) 0.0236(7) 0.0347(8) 0.0016(6) 0.0069(6) -0.0004(5)
N5B 0.0311(8) 0.0239(7) 0.0306(8) 0.0024(6) 0.0093(6) 0.0014(6)
C1A 0.0218(8) 0.0230(8) 0.0211(8) 0.0028(6) 0.0058(6) 0.0005(6)
C1B 0.0231(8) 0.0205(8) 0.0248(8) -0.0016(6) 0.0039(6) 0.0003(6)
C2 0.0206(8) 0.0254(8) 0.0263(8) -0.0010(7) 0.0048(6) -0.0013(6)
C4 0.0315(9) 0.0222(8) 0.0350(10) 0.0016(7) 0.0051(7) 0.0016(7)
C5 0.0245(8) 0.0255(8) 0.0315(9) -0.0018(7) 0.0091(7) 0.0021(6)
C6 0.0239(8) 0.0263(8) 0.0264(8) 0.0049(7) 0.0042(7) -0.0013(6)
C7 0.0356(10) 0.0436(10) 0.0308(9) 0.0072(8) 0.0075(8) -0.0160(8)
C8 0.0245(8) 0.0279(8) 0.0306(9) 0.0017(7) 0.0073(7) 0.0010(7)

loop_
_atom_type_symbol
_atom_type_description
_atom_type_scat_dispersion_real
_atom_type_scat_dispersion_imag
_atom_type_scat_source
C C 0.0033 0.0016 'International Tables Vol C Tables 4.2.6.8 and 6.1.1.4'
H H 0.0000 0.0000 'International Tables Vol C Tables 4.2.6.8 and 6.1.1.4'
N N 0.0061 0.0033 'International Tables Vol C Tables 4.2.6.8 and 6.1.1.4'

loop_
_geom_angle_atom_site_label_1
_geom_angle_atom_site_label_2
_geom_angle_atom_site_label_3
_geom_angle
_geom_angle_site_symmetry_1
_geom_angle_site_symmetry_3
_geom_angle_publ_flag
C2 N1 C5 108.59(13) . . ?
C2 N1 C6 124.59(12) . . ?
C5 N1 C6 126.73(12) . . ?
C1B N2B N3B 108.61(13) . . ?
C1A N2A N3A 104.35(12) . . ?
C2 N3 C4 108.71(13) . . ?
C2 N3 C7 124.81(14) . . ?
C4 N3 C7 126.47(14) . . ?
N4B N3B N2B 106.39(12) . . ?
N4A N3A N2A 108.98(12) . . ?
N3B N4B N5B 110.56(12) . . ?
N3A N4A N5A 110.28(12) . . ?
C1A N5A N4A 103.79(12) . . ?
C1B N5B N4B 105.83(12) . . ?
N5A C1A N2A 112.60(13) . . ?
N5A C1A C6 122.36(13) . . ?
N2A C1A C6 124.89(14) . . ?
N5B C1B N2B 108.61(13) . . ?
N5B C1B C8 127.09(14) . . ?
N2B C1B C8 124.28(14) . . ?
N3 C2 N1 108.56(13) . . ?
C5 C4 N3 106.98(14) . . ?
C4 C5 N1 107.15(14) . . ?
N1 C6 C1A 113.17(12) . . ?
N3 C7 C8 110.94(13) . . ?
C1B C8 C7 111.77(13) . . ?

loop_
_geom_bond_atom_site_label_1
_geom_bond_atom_site_label_2
_geom_bond_distance
_geom_bond_site_symmetry_2
_geom_bond_publ_flag
N1 C2 1.3275(19) . ?
N1 C5 1.375(2) . ?
N1 C6 1.4728(19) . ?
N2B C1B 1.334(2) . ?
N2B N3B 1.3460(19) . ?
N2A C1A 1.335(2) . ?
N2A N3A 1.3440(19) . ?
N3 C2 1.326(2) . ?
N3 C4 1.376(2) . ?
N3 C7 1.468(2) . ?
N3B N4B 1.2988(19) . ?
N3A N4A 1.3105(19) . ?
N4B N5B 1.3597(19) . ?
N4A N5A 1.3450(19) . ?
N5A C1A 1.326(2) . ?
N5B C1B 1.321(2) . ?
C1A C6 1.495(2) . ?
C1B C8 1.487(2) . ?
C4 C5 1.347(2) . ?
C7 C8 1.515(2) . ?

loop_
_cod_related_entry_id
_cod_related_entry_database
_cod_related_entry_code
1 ChemSpider 30653214
